data_7027091
loop_
_publ_author_name
'Hodge, Philip'
'James, Si\^an C.'
'Norman, Nicholas C.'
'Orpen, A. Guy'

_publ_section_title
;
 Neutral and anionic aryloxy halides of bismuth(III)
;
_journal_issue 23
_journal_name_full 'Journal of the Chemical Society, Dalton Transactions'
_journal_page_first 4049
_journal_paper_doi 10.1039/a806647g
_journal_year 1998
_chemical_formula_structural '[Bi2 Cl4 (thf)2 (O -2,6-Me2 C6 H3)2]'
_chemical_formula_sum 'C12 H17 Bi Cl2 O2'
_chemical_formula_weight 473.14
_chemical_name_systematic
; 
 Tetrachloro bis-2,6-dimethylphenoxy bis tetrahydrofuran dibismuthate
;
_space_group_IT_number 15
_symmetry_cell_setting monoclinic
_symmetry_space_group_name_Hall '-C 2yc'
_symmetry_space_group_name_H-M 'C 1 2/c 1'
_atom_sites_solution_hydrogens geom
_atom_sites_solution_primary direct
_atom_sites_solution_secondary difmap
_audit_creation_method SHELXL
_cell_angle_alpha 90.00
_cell_angle_beta 99.90(3)
_cell_angle_gamma 90.00
_cell_formula_units_Z 8
_cell_length_a 14.266(3)
_cell_length_b 14.629(3)
_cell_length_c 14.468(3)
_cell_measurement_reflns_used 142
_cell_measurement_temperature 173(2)
_cell_measurement_theta_max 22.333
_cell_measurement_theta_min 14.450
_cell_volume 2974.5(11)
_computing_cell_refinement 'SAINT (Siemens, 1995b)'
_computing_data_collection 'SMART (Siemens, 1995b)'
_computing_data_reduction 'SAINT (Siemens, 1995b)'
_computing_molecular_graphics 'SHELXTL (Siemens, 1995a)'
_computing_publication_material 'SHELXTL (Siemens, 1995a)'
_computing_structure_refinement 'SHELXTL (Siemens, 1995a)'
_computing_structure_solution 'SHELXTL (Siemens, 1995a)'
_diffrn_ambient_temperature 173(2)
_diffrn_measurement_device 'Siemens SMART Area Detector'
_diffrn_measurement_method '\w rotation with narrow frames'
_diffrn_radiation_monochromator graphite
_diffrn_radiation_source 'fine-focus sealed tube'
_diffrn_radiation_type MoK\a
_diffrn_radiation_wavelength 0.71073
_diffrn_reflns_av_R_equivalents 0.0650
_diffrn_reflns_av_sigmaI/netI 0.0800
_diffrn_reflns_limit_h_max 18
_diffrn_reflns_limit_h_min -18
_diffrn_reflns_limit_k_max 18
_diffrn_reflns_limit_k_min -18
_diffrn_reflns_limit_l_max 13
_diffrn_reflns_limit_l_min -18
_diffrn_reflns_number 9327
_diffrn_reflns_theta_max 27.50
_diffrn_reflns_theta_min 2.01
_diffrn_standards_decay_% none
_exptl_absorpt_coefficient_mu 12.203
_exptl_absorpt_correction_T_max 1.000000
_exptl_absorpt_correction_T_min 0.582097
_exptl_absorpt_correction_type Sadabs
_exptl_crystal_colour yellow
_exptl_crystal_density_diffrn 2.113
_exptl_crystal_density_meas ?
_exptl_crystal_description needle
_exptl_crystal_F_000 1776
_exptl_crystal_size_max 0.35
_exptl_crystal_size_mid 0.15
_exptl_crystal_size_min 0.15
_refine_diff_density_max 1.455
_refine_diff_density_min -1.560
_refine_diff_density_rms 0.209
_refine_ls_extinction_coef 0.00015(3)
_refine_ls_extinction_expression Fc^*^=kFc[1+0.001xFc^2^\l^3^/sin(2\q)]^-1/4^
_refine_ls_extinction_method SHELXL
_refine_ls_goodness_of_fit_all 0.960
_refine_ls_goodness_of_fit_obs 1.019
_refine_ls_hydrogen_treatment 'see text'
_refine_ls_matrix_type full
_refine_ls_number_parameters 155
_refine_ls_number_reflns 3396
_refine_ls_number_restraints 0
_refine_ls_restrained_S_all 0.960
_refine_ls_restrained_S_obs 1.019
_refine_ls_R_factor_all 0.0746
_refine_ls_R_factor_obs 0.0395
_refine_ls_shift/esd_max -0.005
_refine_ls_shift/esd_mean 0.000
_refine_ls_structure_factor_coef Fsqd
_refine_ls_weighting_details 'w=1/[\s^2^(Fo^2^)+(0.0279P)^2^+0.0000P] where P=(Fo^2^+2Fc^2^)/3'
_refine_ls_weighting_scheme calc
_refine_ls_wR_factor_all 0.0745
_refine_ls_wR_factor_obs 0.0652
_reflns_number_observed 2357
_reflns_number_total 3396
_reflns_observed_criterion >2sigma(I)
_cod_data_source_file 806647Gsup1.cif
_cod_data_source_block 1
_cod_depositor_comments
;
The following automatic conversions were performed:

'_exptl_crystal_density_meas' value 'not measured' was changed to '?'
- the value is perceived as not measured.

Automatic conversion script
Id: cif_fix_values 3008 2015-01-20 13:52:24Z robertas 

The following automatic conversions were performed:

'_refine_ls_weighting_scheme' value 'calc
w=1/[\s^2^(Fo^2^)+(0.0279P)^2^+0.0000P] where P=(Fo^2^+2Fc^2^)/3' was
changed to 'calc'. New tag '_refine_ls_weighting_details' was
created. The value of the new tag was set to
'w=1/[\s^2^(Fo^2^)+(0.0279P)^2^+0.0000P] where P=(Fo^2^+2Fc^2^)/3'.

Automatic conversion script
Id: cif_fix_values 3143 2015-03-26 13:38:13Z robertas 
;
_cod_original_cell_volume 2974.4(10)
_cod_original_sg_symbol_H-M C2/c
_cod_database_code 7027091

loop_
_symmetry_equiv_pos_as_xyz
'x, y, z'
'-x, y, -z+1/2'
'x+1/2, y+1/2, z'
'-x+1/2, y+1/2, -z+1/2'
'-x, -y, -z'
'x, -y, z-1/2'
'-x+1/2, -y+1/2, -z'
'x+1/2, -y+1/2, z-1/2'

loop_
_atom_site_aniso_label
_atom_site_aniso_U_11
_atom_site_aniso_U_22
_atom_site_aniso_U_33
_atom_site_aniso_U_23
_atom_site_aniso_U_13
_atom_site_aniso_U_12
Bi1 0.01892(15) 0.0287(2) 0.01782(14) 0.0018(2) 0.00241(9) 0.0009(2)
Cl1 0.0423(15) 0.0353(12) 0.0434(13) -0.0055(11) 0.0046(11) 0.0096(10)
Cl2 0.0347(11) 0.0453(13) 0.0223(9) 0.0012(10) -0.0042(8) -0.0099(11)
O1 0.016(2) 0.034(3) 0.022(2) -0.001(3) 0.001(2) -0.002(3)
C1 0.017(4) 0.039(5) 0.017(4) 0.003(4) 0.001(3) 0.005(4)
C2 0.030(5) 0.040(6) 0.026(5) 0.003(4) 0.008(4) 0.012(4)
C3 0.041(6) 0.063(7) 0.028(5) 0.015(5) 0.019(4) 0.024(5)
C4 0.018(5) 0.124(11) 0.032(5) 0.012(6) 0.010(4) 0.010(6)
C5 0.024(5) 0.100(9) 0.024(5) -0.002(5) 0.001(4) -0.010(6)
C6 0.021(4) 0.057(6) 0.018(4) -0.007(4) 0.004(3) -0.003(4)
C7 0.070(7) 0.024(5) 0.037(5) 0.003(4) 0.017(5) 0.007(5)
C8 0.041(6) 0.042(6) 0.031(5) -0.006(4) 0.003(4) -0.020(5)
O2 0.030(3) 0.048(4) 0.067(4) 0.012(4) 0.011(3) 0.000(4)
C9 0.031(5) 0.062(7) 0.030(5) -0.001(5) 0.018(4) -0.001(5)
C10 0.027(6) 0.091(9) 0.050(6) 0.011(6) 0.007(5) -0.007(6)
C11 0.041(7) 0.132(12) 0.058(8) -0.004(8) 0.001(6) 0.019(8)
C12 0.052(8) 0.068(8) 0.090(9) 0.011(7) 0.024(7) 0.030(7)

loop_
_atom_site_label
_atom_site_type_symbol
_atom_site_fract_x
_atom_site_fract_y
_atom_site_fract_z
_atom_site_U_iso_or_equiv
_atom_site_thermal_displace_type
_atom_site_occupancy
_atom_site_calc_flag
_atom_site_refinement_flags
Bi1 Bi 0.45761(2) 0.59781(2) 0.87065(2) 0.02191(11) Uani 1 d .
Cl1 Cl 0.4411(2) 0.76475(15) 0.8767(2) 0.0407(6) Uani 1 d .
Cl2 Cl 0.56367(14) 0.6044(2) 1.03448(13) 0.0352(5) Uani 1 d .
O1 O 0.5843(3) 0.6029(4) 0.8017(3) 0.0247(11) Uani 1 d .
C1 C 0.6781(5) 0.5846(6) 0.8432(5) 0.025(2) Uani 1 d .
C2 C 0.7087(6) 0.4947(6) 0.8475(6) 0.032(2) Uani 1 d .
C3 C 0.8046(7) 0.4774(7) 0.8804(6) 0.043(3) Uani 1 d .
H3A H 0.8275(7) 0.4163(7) 0.8819(6) 0.051 Uiso 1 calc R
C4 C 0.8665(7) 0.5470(10) 0.9106(7) 0.057(3) Uani 1 d .
H4A H 0.9315(7) 0.5342(10) 0.9345(7) 0.069 Uiso 1 calc R
C5 C 0.8337(7) 0.6362(9) 0.9059(6) 0.050(3) Uani 1 d .
H5A H 0.8775(7) 0.6839(9) 0.9265(6) 0.060 Uiso 1 calc R
C6 C 0.7387(6) 0.6589(6) 0.8719(5) 0.032(2) Uani 1 d .
C7 C 0.6408(7) 0.4172(5) 0.8144(6) 0.043(2) Uani 1 d .
H7A H 0.6751(7) 0.3589(5) 0.8228(6) 0.064 Uiso 1 calc R
H7B H 0.6142(7) 0.4257(5) 0.7478(6) 0.064 Uiso 1 calc R
H7C H 0.5891(7) 0.4167(5) 0.8511(6) 0.064 Uiso 1 calc R
C8 C 0.7028(6) 0.7556(6) 0.8692(6) 0.038(2) Uani 1 d .
H8A H 0.6347(6) 0.7566(6) 0.8430(6) 0.058 Uiso 1 calc R
H8B H 0.7374(6) 0.7927(6) 0.8298(6) 0.058 Uiso 1 calc R
H8C H 0.7129(6) 0.7807(6) 0.9329(6) 0.058 Uiso 1 calc R
O2 O 0.2758(4) 0.5962(5) 0.8878(4) 0.048(2) Uani 1 d .
C9 C 0.2267(6) 0.5104(7) 0.8791(6) 0.039(2) Uani 1 d .
H9A H 0.2356(6) 0.4780(7) 0.9401(6) 0.047 Uiso 1 calc R
H9B H 0.2502(6) 0.4709(7) 0.8324(6) 0.047 Uiso 1 calc R
C10 C 0.1209(7) 0.5346(8) 0.8464(7) 0.056(3) Uani 1 d .
H10A H 0.1027(7) 0.5274(8) 0.7776(7) 0.067 Uiso 1 calc R
H10B H 0.0793(7) 0.4956(8) 0.8779(7) 0.067 Uiso 1 calc R
C11 C 0.1148(8) 0.6306(10) 0.8739(8) 0.078(4) Uani 1 d .
H11A H 0.0665(8) 0.6633(10) 0.8284(8) 0.093 Uiso 1 calc R
H11B H 0.0966(8) 0.6349(10) 0.9368(8) 0.093 Uiso 1 calc R
C12 C 0.2086(8) 0.6705(8) 0.8753(9) 0.068(4) Uani 1 d .
H12A H 0.2110(8) 0.7027(8) 0.8156(9) 0.082 Uiso 1 calc R
H12B H 0.2235(8) 0.7148(8) 0.9274(9) 0.082 Uiso 1 calc R

loop_
_atom_type_symbol
_atom_type_description
_atom_type_scat_dispersion_real
_atom_type_scat_dispersion_imag
_atom_type_scat_source
C C 0.0033 0.0016 'International Tables Vol C Tables 4.2.6.8 and 6.1.1.4'
H H 0.0000 0.0000 'International Tables Vol C Tables 4.2.6.8 and 6.1.1.4'
O O 0.0106 0.0060 'International Tables Vol C Tables 4.2.6.8 and 6.1.1.4'
Cl Cl 0.1484 0.1585 'International Tables Vol C Tables 4.2.6.8 and 6.1.1.4'
Bi Bi -4.1077 10.2566 'International Tables Vol C Tables 4.2.6.8 and 6.1.1.4'

loop_
_geom_angle_atom_site_label_1
_geom_angle_atom_site_label_2
_geom_angle_atom_site_label_3
_geom_angle
_geom_angle_site_symmetry_1
_geom_angle_site_symmetry_3
O1 Bi1 Cl1 94.18(15) . .
O1 Bi1 O1 67.5(2) . 2_656
Cl1 Bi1 O1 89.86(14) . 2_656
O1 Bi1 Cl2 91.00(13) . .
Cl1 Bi1 Cl2 88.55(7) . .
O1 Bi1 Cl2 158.26(12) 2_656 .
O1 Bi1 O2 158.9(2) . .
Cl1 Bi1 O2 84.5(2) . .
O1 Bi1 O2 91.4(2) 2_656 .
Cl2 Bi1 O2 110.03(15) . .
O1 Bi1 Cl2 111.06(14) . 5_667
Cl1 Bi1 Cl2 149.43(7) . 5_667
O1 Bi1 Cl2 115.15(13) 2_656 5_667
Cl2 Bi1 Cl2 74.53(7) . 5_667
O2 Bi1 Cl2 77.95(15) . 5_667
C1 O1 Bi1 126.7(4) . .
C1 O1 Bi1 118.5(4) . 2_656
Bi1 O1 Bi1 112.4(2) . 2_656
C2 C1 O1 118.3(7) . .
C2 C1 C6 123.3(7) . .
O1 C1 C6 118.2(7) . .
C1 C2 C3 118.1(9) . .
C1 C2 C7 121.2(7) . .
C3 C2 C7 120.6(8) . .
C4 C3 C2 121.0(9) . .
C3 C4 C5 119.4(9) . .
C4 C5 C6 122.7(9) . .
C5 C6 C1 115.4(9) . .
C5 C6 C8 122.5(9) . .
C1 C6 C8 122.1(7) . .
C9 O2 C12 110.2(7) . .
C9 O2 Bi1 118.1(5) . .
C12 O2 Bi1 128.5(6) . .
O2 C9 C10 105.2(8) . .
C11 C10 C9 103.8(9) . .
C12 C11 C10 106.8(10) . .
O2 C12 C11 106.9(10) . .

loop_
_geom_bond_atom_site_label_1
_geom_bond_atom_site_label_2
_geom_bond_distance
_geom_bond_site_symmetry_2
Bi1 O1 2.211(5) .
Bi1 Cl1 2.456(2) .
Bi1 O1 2.463(5) 2_656
Bi1 Cl2 2.585(2) .
Bi1 O2 2.648(6) .
Bi1 Cl2 3.297(2) 5_667
O1 C1 1.396(8) .
O1 Bi1 2.463(5) 2_656
C1 C2 1.383(11) .
C1 C6 1.406(11) .
C2 C3 1.393(12) .
C2 C7 1.515(12) .
C3 C4 1.370(14) .
C4 C5 1.383(15) .
C5 C6 1.400(12) .
C6 C8 1.503(12) .
O2 C9 1.433(10) .
O2 C12 1.439(11) .
C9 C10 1.543(12) .
C10 C11 1.47(2) .
C11 C12 1.457(15) .
